data_7015319
loop_
_publ_author_name
'Tandon, Santokh S.'
'Dul, Marie-Claire'
'Lee, John L.'
'Dawe, Louise N.'
'Anwar, Muhammad U.'
'Thompson, Laurence K.'

_publ_section_title
;
 Complexes of ditopic carbo- and thio-carbohydrazone
 ligands--mononuclear, 1D chain, dinuclear and tetranuclear examples.
;
_journal_issue 14
_journal_name_full 'Dalton transactions (Cambridge, England : 2003)'
_journal_page_first 3466
_journal_page_last 3475
_journal_paper_doi 10.1039/c0dt01487g
_journal_volume 40
_journal_year 2011
_chemical_formula_moiety 'C7 H8 Cu N4 O5, H2 O'
_chemical_formula_sum 'C7 H10 Cu N4 O6'
_chemical_formula_weight 309.73
_chemical_name_systematic
;
?
;
_space_group_IT_number 14
_symmetry_cell_setting monoclinic
_symmetry_Int_Tables_number 14
_symmetry_space_group_name_Hall '-P 2ybc'
_symmetry_space_group_name_H-M 'P 1 21/c 1'
_atom_sites_solution_hydrogens geom
_atom_sites_solution_primary direct
_atom_sites_solution_secondary difmap
_audit_creation_method SHELXL-97
_cell_angle_alpha 90.00
_cell_angle_beta 91.005(6)
_cell_angle_gamma 90.00
_cell_formula_units_Z 4
_cell_length_a 10.216(6)
_cell_length_b 5.797(4)
_cell_length_c 17.111(10)
_cell_measurement_reflns_used 3504
_cell_measurement_temperature 153(2)
_cell_measurement_theta_max 29.5803
_cell_measurement_theta_min 2.3043
_cell_volume 1013.2(11)
_computing_cell_refinement 'CrystalClear (Rigaku/MSC Inc., 2005)'
_computing_data_collection 'CrystalClear (Rigaku/MSC Inc., 2005)'
_computing_data_reduction 'CrystalClear (Rigaku/MSC Inc., 2005)'
_computing_molecular_graphics 'CrystalStructure3.7.0(Rigaku/MSC Inc.,2005)'
_computing_publication_material 'CrystalStructure3.7.0(Rigaku/MSC Inc.,2005)'
_computing_structure_refinement 'SHELXL-97 (Sheldrick, 1997)'
_computing_structure_solution 'SHELXS-97 (Sheldrick, 1990)'
_diffrn_ambient_temperature 153(2)
_diffrn_detector_area_resol_mean 14.63
_diffrn_measured_fraction_theta_full 0.986
_diffrn_measured_fraction_theta_max 0.986
_diffrn_measurement_device_type 'Rigaku Saturn'
_diffrn_measurement_method \w
_diffrn_radiation_monochromator 'graphite - Rigaku SHINE'
_diffrn_radiation_source 'fine-focus sealed tube'
_diffrn_radiation_type MoK\a
_diffrn_radiation_wavelength 0.71075
_diffrn_reflns_av_R_equivalents 0.0266
_diffrn_reflns_av_sigmaI/netI 0.0175
_diffrn_reflns_limit_h_max 11
_diffrn_reflns_limit_h_min -12
_diffrn_reflns_limit_k_max 5
_diffrn_reflns_limit_k_min -7
_diffrn_reflns_limit_l_max 21
_diffrn_reflns_limit_l_min -21
_diffrn_reflns_number 8314
_diffrn_reflns_theta_full 26.50
_diffrn_reflns_theta_max 26.50
_diffrn_reflns_theta_min 3.08
_exptl_absorpt_coefficient_mu 2.187
_exptl_absorpt_correction_T_max 0.8794
_exptl_absorpt_correction_T_min 0.6257
_exptl_absorpt_correction_type numerical
_exptl_absorpt_process_details '(T. Higashi, 2000)'
_exptl_crystal_colour Blue
_exptl_crystal_density_diffrn 2.030
_exptl_crystal_density_method 'not measured'
_exptl_crystal_description Prism
_exptl_crystal_F_000 628
_exptl_crystal_size_max 0.41
_exptl_crystal_size_mid 0.14
_exptl_crystal_size_min 0.09
_refine_diff_density_max 0.439
_refine_diff_density_min -0.372
_refine_diff_density_rms 0.069
_refine_ls_extinction_method none
_refine_ls_goodness_of_fit_ref 1.075
_refine_ls_hydrogen_treatment constr
_refine_ls_matrix_type full
_refine_ls_number_parameters 163
_refine_ls_number_reflns 2072
_refine_ls_number_restraints 0
_refine_ls_restrained_S_all 1.075
_refine_ls_R_factor_all 0.0245
_refine_ls_R_factor_gt 0.0240
_refine_ls_shift/su_max 0.001
_refine_ls_shift/su_mean 0.000
_refine_ls_structure_factor_coef Fsqd
_refine_ls_weighting_details 'calc w=1/[\s^2^(Fo^2^)+(0.0330P)^2^+0.9850P] where P=(Fo^2^+2Fc^2^)/3'
_refine_ls_weighting_scheme calc
_refine_ls_wR_factor_gt 0.0633
_refine_ls_wR_factor_ref 0.0637
_reflns_number_gt 2040
_reflns_number_total 2072
_reflns_threshold_expression >2sigma(I)
_cod_data_source_file c0dt01487g.txt
_cod_data_source_block 4
_cod_depositor_comments
;
The following automatic conversions were performed:
'_exptl_absorpt_correction_type' value 'Numerical' changed to 'numerical'
according to '/home/saulius/struct/CIF-dictionaries/cif_core.dic'
dictionary named 'cif_core.dic' version 2.4.1 from 2010-06-29.

Automatic conversion script
Id: cif_fix_enum 1555 2011-01-17 13:19:09Z saulius 
;
_cod_original_cell_volume 1013.3(11)
_cod_database_code 7015319

loop_
_symmetry_equiv_pos_as_xyz
'x, y, z'
'-x, y+1/2, -z+1/2'
'-x, -y, -z'
'x, -y-1/2, z-1/2'

loop_
_atom_site_label
_atom_site_type_symbol
_atom_site_fract_x
_atom_site_fract_y
_atom_site_fract_z
_atom_site_U_iso_or_equiv
_atom_site_adp_type
_atom_site_occupancy
_atom_site_symmetry_multiplicity
_atom_site_calc_flag
_atom_site_refinement_flags
_atom_site_disorder_assembly
_atom_site_disorder_group
Cu1 Cu 1.009960(19) 0.68678(3) 0.329579(12) 0.01292(9) Uani 1 1 d . . .
O1 O 1.16402(12) 0.8725(2) 0.35094(7) 0.0158(3) Uani 1 1 d . . .
O2 O 1.35195(13) 0.8544(2) 0.41963(8) 0.0213(3) Uani 1 1 d . . .
O3 O 0.88310(12) 0.0049(2) 0.43955(8) 0.0187(3) Uani 1 1 d . . .
O4 O 0.70468(13) 0.9534(2) 0.22189(8) 0.0220(3) Uani 1 1 d . . .
O5 O 0.91309(12) 0.8926(2) 0.26005(7) 0.0149(3) Uani 1 1 d . . .
O6 O 0.41010(14) 0.5946(3) 0.08996(9) 0.0358(4) Uani 1 1 d . . .
H9 H 0.4780 0.5192 0.0943 0.043 Uiso 1 1 d . . .
H10 H 0.3909 0.5799 0.0436 0.043 Uiso 1 1 d . . .
N1 N 1.08738(14) 0.4856(2) 0.41007(8) 0.0124(3) Uani 1 1 d . . .
N2 N 1.03585(15) 0.2797(3) 0.43321(9) 0.0138(3) Uani 1 1 d . . .
H4 H 1.0728 0.1870 0.4632 0.016 Uiso 1 1 d . . .
N3 N 0.82420(15) 0.3124(2) 0.36946(9) 0.0143(3) Uani 1 1 d . . .
H5 H 0.7485 0.2591 0.3681 0.017 Uiso 1 1 d . . .
N4 N 0.84444(14) 0.5178(2) 0.33191(8) 0.0122(3) Uani 1 1 d . . .
C1 C 1.24520(18) 0.7752(3) 0.39776(10) 0.0146(3) Uani 1 1 d . . .
C2 C 1.20480(17) 0.5416(3) 0.43080(10) 0.0136(3) Uani 1 1 d . . .
C3 C 1.29837(17) 0.3988(3) 0.47733(11) 0.0193(4) Uani 1 1 d . . .
H1 H 1.3759 0.4910 0.4910 0.023 Uiso 1 1 calc R . .
H2 H 1.3246 0.2647 0.4465 0.023 Uiso 1 1 calc R . .
H3 H 1.2563 0.3466 0.5252 0.023 Uiso 1 1 calc R . .
C4 C 0.91413(18) 0.1958(3) 0.41387(10) 0.0136(4) Uani 1 1 d . . .
C5 C 0.75012(17) 0.6123(3) 0.29268(10) 0.0140(3) Uani 1 1 d . . .
C6 C 0.61539(18) 0.5210(3) 0.28255(12) 0.0219(4) Uani 1 1 d . . .
H6 H 0.6192 0.3611 0.2641 0.026 Uiso 1 1 calc R . .
H7 H 0.5673 0.6151 0.2441 0.026 Uiso 1 1 calc R . .
H8 H 0.5706 0.5263 0.3327 0.026 Uiso 1 1 calc R . .
C7 C 0.78898(18) 0.8379(3) 0.25442(10) 0.0142(3) Uani 1 1 d . . .

loop_
_atom_site_aniso_label
_atom_site_aniso_U_11
_atom_site_aniso_U_22
_atom_site_aniso_U_33
_atom_site_aniso_U_23
_atom_site_aniso_U_13
_atom_site_aniso_U_12
Cu1 0.01164(13) 0.01106(13) 0.01599(13) 0.00350(7) -0.00158(9) -0.00235(7)
O1 0.0150(6) 0.0129(6) 0.0196(6) 0.0013(5) 0.0000(5) -0.0026(5)
O2 0.0167(7) 0.0216(7) 0.0253(7) 0.0004(6) -0.0031(5) -0.0083(5)
O3 0.0190(6) 0.0129(6) 0.0241(7) 0.0074(5) -0.0038(5) -0.0047(5)
O4 0.0160(6) 0.0222(7) 0.0279(7) 0.0103(6) 0.0007(5) 0.0040(5)
O5 0.0136(6) 0.0138(6) 0.0174(6) 0.0048(5) 0.0003(5) -0.0006(5)
O6 0.0205(7) 0.0562(11) 0.0306(8) -0.0150(8) -0.0044(6) 0.0189(7)
N1 0.0141(7) 0.0092(7) 0.0140(7) 0.0000(5) 0.0018(5) -0.0013(5)
N2 0.0126(7) 0.0114(7) 0.0171(7) 0.0046(6) -0.0021(6) -0.0011(6)
N3 0.0116(7) 0.0113(7) 0.0200(8) 0.0050(5) -0.0009(6) -0.0040(5)
N4 0.0138(7) 0.0090(7) 0.0138(7) 0.0009(5) 0.0015(5) -0.0007(5)
C1 0.0152(8) 0.0131(8) 0.0156(8) -0.0024(7) 0.0039(7) -0.0017(7)
C2 0.0140(8) 0.0122(8) 0.0146(8) -0.0023(6) 0.0017(6) -0.0007(6)
C3 0.0159(8) 0.0165(9) 0.0252(9) 0.0017(7) -0.0033(7) -0.0001(7)
C4 0.0157(9) 0.0119(8) 0.0132(8) -0.0007(6) 0.0013(7) -0.0001(6)
C5 0.0128(8) 0.0137(8) 0.0155(8) 0.0012(7) 0.0011(6) 0.0006(7)
C6 0.0143(9) 0.0208(9) 0.0305(10) 0.0079(8) -0.0040(7) -0.0020(7)
C7 0.0156(8) 0.0127(8) 0.0144(8) 0.0011(6) 0.0034(7) 0.0004(6)

loop_
_atom_type_symbol
_atom_type_description
_atom_type_scat_dispersion_real
_atom_type_scat_dispersion_imag
_atom_type_scat_source
C C 0.0033 0.0016 'International Tables Vol C Tables 4.2.6.8 and 6.1.1.4'
H H 0.0000 0.0000 'International Tables Vol C Tables 4.2.6.8 and 6.1.1.4'
Cu Cu 0.3201 1.2651 'International Tables Vol C Tables 4.2.6.8 and 6.1.1.4'
N N 0.0061 0.0033 'International Tables Vol C Tables 4.2.6.8 and 6.1.1.4'
O O 0.0106 0.0060 'International Tables Vol C Tables 4.2.6.8 and 6.1.1.4'

loop_
_geom_angle_atom_site_label_1
_geom_angle_atom_site_label_2
_geom_angle_atom_site_label_3
_geom_angle
_geom_angle_site_symmetry_1
_geom_angle_site_symmetry_3
_geom_angle_publ_flag
O1 Cu1 O5 100.22(6) . . ?
O1 Cu1 N4 167.18(6) . . ?
O5 Cu1 N4 83.63(7) . . ?
O1 Cu1 N1 83.20(7) . . ?
O5 Cu1 N1 171.88(6) . . ?
N4 Cu1 N1 91.49(7) . . ?
O1 Cu1 O5 103.78(6) . 2_745 ?
O5 Cu1 O5 102.19(5) . 2_745 ?
N4 Cu1 O5 87.18(6) . 2_745 ?
N1 Cu1 O5 83.98(7) . 2_745 ?
C1 O1 Cu1 112.98(12) . . ?
C7 O5 Cu1 112.23(11) . . ?
C7 O5 Cu1 116.53(10) . 2_755 ?
Cu1 O5 Cu1 130.50(7) . 2_755 ?
H9 O6 H10 102.7 . . ?
C2 N1 N2 120.18(15) . . ?
C2 N1 Cu1 113.97(12) . . ?
N2 N1 Cu1 124.79(12) . . ?
N1 N2 C4 126.36(15) . . ?
N1 N2 H4 124.9 . . ?
C4 N2 H4 108.7 . . ?
C4 N3 N4 125.95(15) . . ?
C4 N3 H5 116.6 . . ?
N4 N3 H5 117.2 . . ?
C5 N4 N3 119.79(15) . . ?
C5 N4 Cu1 114.57(12) . . ?
N3 N4 Cu1 125.63(11) . . ?
O2 C1 O1 125.96(17) . . ?
O2 C1 C2 117.41(16) . . ?
O1 C1 C2 116.61(16) . . ?
N1 C2 C3 126.54(16) . . ?
N1 C2 C1 112.23(15) . . ?
C3 C2 C1 121.14(15) . . ?
C2 C3 H1 109.5 . . ?
C2 C3 H2 109.5 . . ?
H1 C3 H2 109.5 . . ?
C2 C3 H3 109.5 . . ?
H1 C3 H3 109.5 . . ?
H2 C3 H3 109.5 . . ?
O3 C4 N3 117.96(16) . . ?
O3 C4 N2 118.02(16) . . ?
N3 C4 N2 124.00(16) . . ?
N4 C5 C6 126.45(17) . . ?
N4 C5 C7 113.12(15) . . ?
C6 C5 C7 120.43(15) . . ?
C5 C6 H6 109.5 . . ?
C5 C6 H7 109.5 . . ?
H6 C6 H7 109.5 . . ?
C5 C6 H8 109.5 . . ?
H6 C6 H8 109.5 . . ?
H7 C6 H8 109.5 . . ?
O4 C7 O5 125.23(17) . . ?
O4 C7 C5 118.84(16) . . ?
O5 C7 C5 115.93(15) . . ?

loop_
_geom_bond_atom_site_label_1
_geom_bond_atom_site_label_2
_geom_bond_distance
_geom_bond_site_symmetry_2
_geom_bond_publ_flag
Cu1 O1 1.9364(15) . ?
Cu1 O5 1.9437(14) . ?
Cu1 N4 1.9553(17) . ?
Cu1 N1 1.9606(16) . ?
Cu1 O5 2.4332(15) 2_745 ?
O1 C1 1.275(2) . ?
O2 C1 1.235(2) . ?
O3 C4 1.235(2) . ?
O4 C7 1.218(2) . ?
O5 C7 1.309(2) . ?
O5 Cu1 2.4332(15) 2_755 ?
O6 H9 0.8217 . ?
O6 H10 0.8179 . ?
N1 C2 1.287(2) . ?
N1 N2 1.366(2) . ?
N2 C4 1.370(2) . ?
N2 H4 0.8297 . ?
N3 C4 1.361(2) . ?
N3 N4 1.370(2) . ?
N3 H5 0.8330 . ?
N4 C5 1.287(2) . ?
C1 C2 1.527(3) . ?
C2 C3 1.485(2) . ?
C3 H1 0.9800 . ?
C3 H2 0.9800 . ?
C3 H3 0.9800 . ?
C5 C6 1.482(3) . ?
C5 C7 1.519(2) . ?
C6 H6 0.9800 . ?
C6 H7 0.9800 . ?
C6 H8 0.9800 . ?
